data_7015720
loop_
_publ_author_name
'Shin, Jong Won'
'Rowthu, Sankara Rao'
'Hyun, Min Young'
'Song, Young Joo'
'Kim, Cheal'
'Kim, Bong Gon'
'Min, Kil Sik'

_publ_section_title
;
 Monomeric, trimeric, and tetrameric transition metal complexes (Mn,
 Fe, Co) containing N,N-bis(2-pyridylmethyl)-2-aminoethanol/-ate:
 preparation, crystal structure, molecular magnetism and oxidation
 catalysis.
;
_journal_issue 21
_journal_name_full 'Dalton transactions (Cambridge, England : 2003)'
_journal_page_first 5762
_journal_page_last 5773
_journal_paper_doi 10.1039/c1dt10028a
_journal_volume 40
_journal_year 2011
_chemical_formula_sum 'C14 H16 Mn N9 O'
_chemical_formula_weight 381.30
_chemical_name_systematic
;
?
;
_space_group_IT_number 14
_symmetry_cell_setting monoclinic
_symmetry_space_group_name_Hall '-P 2ybc'
_symmetry_space_group_name_H-M 'P 1 21/c 1'
_atom_sites_solution_hydrogens geom
_atom_sites_solution_primary direct
_atom_sites_solution_secondary difmap
_audit_creation_method SHELXL-97
_cell_angle_alpha 90.00
_cell_angle_beta 98.150(2)
_cell_angle_gamma 90.00
_cell_formula_units_Z 4
_cell_length_a 8.6742(8)
_cell_length_b 13.3698(13)
_cell_length_c 13.6701(12)
_cell_measurement_temperature 293(2)
_cell_volume 1569.3(3)
_computing_structure_refinement 'SHELXL-97 (Sheldrick, 1997)'
_diffrn_ambient_temperature 293(2)
_diffrn_measured_fraction_theta_full 0.994
_diffrn_measured_fraction_theta_max 0.994
_diffrn_radiation_monochromator graphite
_diffrn_radiation_source 'fine-focus sealed tube'
_diffrn_radiation_type MoK\a
_diffrn_radiation_wavelength 0.71073
_diffrn_reflns_av_R_equivalents 0.0488
_diffrn_reflns_av_sigmaI/netI 0.0679
_diffrn_reflns_limit_h_max 11
_diffrn_reflns_limit_h_min -11
_diffrn_reflns_limit_k_max 17
_diffrn_reflns_limit_k_min -17
_diffrn_reflns_limit_l_max 14
_diffrn_reflns_limit_l_min -18
_diffrn_reflns_number 11303
_diffrn_reflns_theta_full 28.28
_diffrn_reflns_theta_max 28.28
_diffrn_reflns_theta_min 2.14
_exptl_absorpt_coefficient_mu 0.867
_exptl_absorpt_correction_T_max 1.000
_exptl_absorpt_correction_T_min 0.861
_exptl_absorpt_correction_type multi-scan
_exptl_absorpt_process_details 'SADABS (Sheldrick, 1996)'
_exptl_crystal_density_diffrn 1.614
_exptl_crystal_density_method 'not measured'
_exptl_crystal_F_000 784
_exptl_crystal_size_max 0.32
_exptl_crystal_size_mid 0.21
_exptl_crystal_size_min 0.16
_refine_diff_density_max 1.022
_refine_diff_density_min -1.029
_refine_diff_density_rms 0.149
_refine_ls_extinction_method none
_refine_ls_goodness_of_fit_ref 1.183
_refine_ls_hydrogen_treatment constr
_refine_ls_matrix_type full
_refine_ls_number_parameters 226
_refine_ls_number_reflns 3870
_refine_ls_number_restraints 0
_refine_ls_restrained_S_all 1.183
_refine_ls_R_factor_all 0.0861
_refine_ls_R_factor_gt 0.0436
_refine_ls_shift/su_max 0.000
_refine_ls_shift/su_mean 0.000
_refine_ls_structure_factor_coef Fsqd
_refine_ls_weighting_details 'calc w=1/[\s^2^(Fo^2^)+(0.0319P)^2^+3.3584P] where P=(Fo^2^+2Fc^2^)/3'
_refine_ls_weighting_scheme calc
_refine_ls_wR_factor_gt 0.0888
_refine_ls_wR_factor_ref 0.1402
_reflns_number_gt 2614
_reflns_number_total 3870
_reflns_threshold_expression >2sigma(I)
_cod_data_source_file c1dt10028a.txt
_cod_data_source_block mnn37-ma
_cod_original_sg_symbol_H-M P21/c
_cod_database_code 7015720

loop_
_symmetry_equiv_pos_as_xyz
'x, y, z'
'-x, y+1/2, -z+1/2'
'-x, -y, -z'
'x, -y-1/2, z-1/2'

loop_
_atom_site_label
_atom_site_type_symbol
_atom_site_fract_x
_atom_site_fract_y
_atom_site_fract_z
_atom_site_U_iso_or_equiv
_atom_site_adp_type
_atom_site_occupancy
_atom_site_symmetry_multiplicity
_atom_site_calc_flag
_atom_site_refinement_flags
_atom_site_disorder_assembly
_atom_site_disorder_group
Mn1 Mn 0.35081(6) 0.61305(4) 0.21034(4) 0.01704(16) Uani 1 1 d . . .
C1 C 0.0202(5) 0.5535(3) 0.2749(3) 0.0237(8) Uani 1 1 d . . .
H1 H 0.0063 0.5168 0.2165 0.028 Uiso 1 1 calc R . .
C2 C -0.0970(4) 0.5530(3) 0.3337(3) 0.0256(9) Uani 1 1 d . . .
H2 H -0.1873 0.5160 0.3157 0.031 Uiso 1 1 calc R . .
C3 C -0.0768(4) 0.6091(3) 0.4203(3) 0.0257(8) Uani 1 1 d . . .
H3 H -0.1528 0.6093 0.4620 0.031 Uiso 1 1 calc R . .
C4 C 0.0578(4) 0.6644(3) 0.4435(3) 0.0224(8) Uani 1 1 d . . .
H4 H 0.0715 0.7051 0.4992 0.027 Uiso 1 1 calc R . .
C5 C 0.1726(4) 0.6586(3) 0.3825(3) 0.0173(7) Uani 1 1 d . . .
C6 C 0.3286(4) 0.7081(3) 0.4094(3) 0.0212(8) Uani 1 1 d . . .
H6A H 0.3168 0.7683 0.4472 0.025 Uiso 1 1 calc R . .
H6B H 0.3985 0.6632 0.4501 0.025 Uiso 1 1 calc R . .
C7 C 0.5665(4) 0.7514(3) 0.3426(2) 0.0201(8) Uani 1 1 d . . .
H7A H 0.6086 0.7062 0.3952 0.024 Uiso 1 1 calc R . .
H7B H 0.5844 0.8192 0.3666 0.024 Uiso 1 1 calc R . .
C8 C 0.6516(4) 0.7355(3) 0.2545(3) 0.0191(7) Uani 1 1 d . . .
C9 C 0.7864(4) 0.7855(3) 0.2440(3) 0.0233(8) Uani 1 1 d . . .
H9 H 0.8252 0.8345 0.2891 0.028 Uiso 1 1 calc R . .
C10 C 0.8641(5) 0.7614(3) 0.1648(3) 0.0288(9) Uani 1 1 d . . .
H10 H 0.9567 0.7934 0.1570 0.035 Uiso 1 1 calc R . .
C11 C 0.8022(4) 0.6896(3) 0.0977(3) 0.0253(9) Uani 1 1 d . . .
H11 H 0.8528 0.6719 0.0447 0.030 Uiso 1 1 calc R . .
C12 C 0.6633(5) 0.6448(3) 0.1114(3) 0.0239(8) Uani 1 1 d . . .
H12 H 0.6200 0.5976 0.0656 0.029 Uiso 1 1 calc R . .
C13 C 0.3157(4) 0.8224(3) 0.2692(3) 0.0209(8) Uani 1 1 d . . .
H13A H 0.3695 0.8833 0.2927 0.025 Uiso 1 1 calc R . .
H13B H 0.2098 0.8259 0.2841 0.025 Uiso 1 1 calc R . .
C14 C 0.3150(5) 0.8118(3) 0.1591(3) 0.0235(8) Uani 1 1 d . . .
H14A H 0.2474 0.8619 0.1244 0.028 Uiso 1 1 calc R . .
H14B H 0.4194 0.8218 0.1432 0.028 Uiso 1 1 calc R . .
O1 O 0.2615(3) 0.71489(18) 0.12901(17) 0.0201(5) Uani 1 1 d . . .
N1 N 0.1538(3) 0.6048(2) 0.2988(2) 0.0185(6) Uani 1 1 d . . .
N2 N 0.3964(3) 0.7341(2) 0.3182(2) 0.0173(6) Uani 1 1 d . . .
N3 N 0.5882(3) 0.6663(2) 0.1881(2) 0.0200(7) Uani 1 1 d . . .
N4 N 0.4588(4) 0.5118(2) 0.3030(2) 0.0271(8) Uani 1 1 d . . .
N5 N 0.4080(4) 0.4756(2) 0.3727(2) 0.0216(7) Uani 1 1 d . . .
N6 N 0.3660(4) 0.4390(3) 0.4402(3) 0.0307(8) Uani 1 1 d . . .
N7 N 0.2859(4) 0.5128(2) 0.1028(2) 0.0289(8) Uani 1 1 d . . .
N8 N 0.2063(4) 0.5418(2) 0.0275(3) 0.0264(7) Uani 1 1 d . . .
N9 N 0.1313(5) 0.5660(3) -0.0450(3) 0.0391(9) Uani 1 1 d . . .

loop_
_atom_site_aniso_label
_atom_site_aniso_U_11
_atom_site_aniso_U_22
_atom_site_aniso_U_33
_atom_site_aniso_U_23
_atom_site_aniso_U_13
_atom_site_aniso_U_12
Mn1 0.0207(3) 0.0147(3) 0.0163(3) -0.0005(2) 0.0045(2) 0.0008(2)
C1 0.028(2) 0.0157(18) 0.025(2) 0.0008(15) -0.0052(16) -0.0018(15)
C2 0.0164(18) 0.022(2) 0.038(2) 0.0082(17) 0.0024(16) -0.0036(15)
C3 0.0206(19) 0.032(2) 0.025(2) 0.0113(17) 0.0053(15) 0.0043(17)
C4 0.0220(19) 0.027(2) 0.0182(18) 0.0036(15) 0.0030(15) 0.0043(16)
C5 0.0174(18) 0.0169(17) 0.0174(18) 0.0023(14) 0.0020(14) 0.0039(14)
C6 0.026(2) 0.0202(19) 0.0183(18) 0.0001(14) 0.0074(15) 0.0002(15)
C7 0.0169(18) 0.028(2) 0.0139(17) -0.0065(15) -0.0026(14) -0.0078(15)
C8 0.0179(18) 0.0200(18) 0.0188(18) 0.0023(14) 0.0010(14) 0.0000(15)
C9 0.0185(19) 0.0227(19) 0.028(2) 0.0009(16) 0.0019(16) -0.0016(15)
C10 0.024(2) 0.031(2) 0.034(2) 0.0081(18) 0.0096(17) -0.0006(17)
C11 0.021(2) 0.031(2) 0.025(2) 0.0051(16) 0.0093(16) 0.0061(16)
C12 0.027(2) 0.0209(19) 0.024(2) 0.0020(15) 0.0054(16) 0.0043(16)
C13 0.0214(19) 0.0163(18) 0.025(2) -0.0028(14) 0.0023(15) -0.0015(15)
C14 0.035(2) 0.0124(17) 0.023(2) -0.0011(14) 0.0036(17) -0.0022(16)
O1 0.0271(14) 0.0186(13) 0.0144(12) -0.0007(10) 0.0019(10) -0.0019(11)
N1 0.0192(15) 0.0168(15) 0.0197(16) 0.0013(12) 0.0037(12) 0.0029(13)
N2 0.0168(15) 0.0190(15) 0.0163(15) 0.0029(12) 0.0026(12) 0.0017(12)
N3 0.0178(16) 0.0224(16) 0.0209(16) 0.0007(12) 0.0063(12) 0.0018(13)
N4 0.036(2) 0.0230(17) 0.0247(18) 0.0073(14) 0.0117(15) 0.0090(15)
N5 0.0231(17) 0.0170(16) 0.0236(17) -0.0001(13) -0.0006(14) 0.0029(13)
N6 0.032(2) 0.0297(19) 0.031(2) 0.0071(15) 0.0054(16) -0.0029(16)
N7 0.044(2) 0.0180(16) 0.0250(18) -0.0026(14) 0.0041(16) 0.0010(15)
N8 0.036(2) 0.0188(16) 0.0256(19) -0.0061(14) 0.0082(16) -0.0061(14)
N9 0.054(3) 0.035(2) 0.026(2) -0.0002(16) -0.0018(18) -0.0119(19)

loop_
_atom_type_symbol
_atom_type_description
_atom_type_scat_dispersion_real
_atom_type_scat_dispersion_imag
_atom_type_scat_source
C C 0.0033 0.0016 'International Tables Vol C Tables 4.2.6.8 and 6.1.1.4'
H H 0.0000 0.0000 'International Tables Vol C Tables 4.2.6.8 and 6.1.1.4'
N N 0.0061 0.0033 'International Tables Vol C Tables 4.2.6.8 and 6.1.1.4'
O O 0.0106 0.0060 'International Tables Vol C Tables 4.2.6.8 and 6.1.1.4'
Mn Mn 0.3368 0.7283 'International Tables Vol C Tables 4.2.6.8 and 6.1.1.4'

loop_
_geom_angle_atom_site_label_1
_geom_angle_atom_site_label_2
_geom_angle_atom_site_label_3
_geom_angle
_geom_angle_site_symmetry_1
_geom_angle_site_symmetry_3
_geom_angle_publ_flag
O1 Mn1 N4 175.37(13) . . ?
O1 Mn1 N7 90.09(12) . . ?
N4 Mn1 N7 93.98(14) . . ?
O1 Mn1 N2 83.19(11) . . ?
N4 Mn1 N2 92.86(12) . . ?
N7 Mn1 N2 172.57(13) . . ?
O1 Mn1 N1 94.24(11) . . ?
N4 Mn1 N1 87.07(12) . . ?
N7 Mn1 N1 101.92(13) . . ?
N2 Mn1 N1 75.55(11) . . ?
O1 Mn1 N3 89.97(11) . . ?
N4 Mn1 N3 86.79(13) . . ?
N7 Mn1 N3 106.30(13) . . ?
N2 Mn1 N3 76.95(11) . . ?
N1 Mn1 N3 151.45(11) . . ?
N1 C1 C2 122.7(4) . . ?
N1 C1 H1 118.7 . . ?
C2 C1 H1 118.7 . . ?
C1 C2 C3 118.6(4) . . ?
C1 C2 H2 120.7 . . ?
C3 C2 H2 120.7 . . ?
C4 C3 C2 118.9(3) . . ?
C4 C3 H3 120.5 . . ?
C2 C3 H3 120.5 . . ?
C3 C4 C5 119.2(4) . . ?
C3 C4 H4 120.4 . . ?
C5 C4 H4 120.4 . . ?
N1 C5 C4 122.1(3) . . ?
N1 C5 C6 116.2(3) . . ?
C4 C5 C6 121.7(3) . . ?
N2 C6 C5 110.2(3) . . ?
N2 C6 H6A 109.6 . . ?
C5 C6 H6A 109.6 . . ?
N2 C6 H6B 109.6 . . ?
C5 C6 H6B 109.6 . . ?
H6A C6 H6B 108.1 . . ?
N2 C7 C8 112.4(3) . . ?
N2 C7 H7A 109.1 . . ?
C8 C7 H7A 109.1 . . ?
N2 C7 H7B 109.1 . . ?
C8 C7 H7B 109.1 . . ?
H7A C7 H7B 107.9 . . ?
N3 C8 C9 122.3(3) . . ?
N3 C8 C7 115.5(3) . . ?
C9 C8 C7 122.2(3) . . ?
C8 C9 C10 118.8(4) . . ?
C8 C9 H9 120.6 . . ?
C10 C9 H9 120.6 . . ?
C11 C10 C9 119.4(4) . . ?
C11 C10 H10 120.3 . . ?
C9 C10 H10 120.3 . . ?
C10 C11 C12 118.4(4) . . ?
C10 C11 H11 120.8 . . ?
C12 C11 H11 120.8 . . ?
N3 C12 C11 122.8(4) . . ?
N3 C12 H12 118.6 . . ?
C11 C12 H12 118.6 . . ?
N2 C13 C14 108.1(3) . . ?
N2 C13 H13A 110.1 . . ?
C14 C13 H13A 110.1 . . ?
N2 C13 H13B 110.1 . . ?
C14 C13 H13B 110.1 . . ?
H13A C13 H13B 108.4 . . ?
O1 C14 C13 109.3(3) . . ?
O1 C14 H14A 109.8 . . ?
C13 C14 H14A 109.8 . . ?
O1 C14 H14B 109.8 . . ?
C13 C14 H14B 109.8 . . ?
H14A C14 H14B 108.3 . . ?
C14 O1 Mn1 113.9(2) . . ?
C5 N1 C1 118.5(3) . . ?
C5 N1 Mn1 115.2(2) . . ?
C1 N1 Mn1 126.3(2) . . ?
C7 N2 C13 111.6(3) . . ?
C7 N2 C6 110.2(3) . . ?
C13 N2 C6 110.3(3) . . ?
C7 N2 Mn1 110.2(2) . . ?
C13 N2 Mn1 104.8(2) . . ?
C6 N2 Mn1 109.6(2) . . ?
C12 N3 C8 118.3(3) . . ?
C12 N3 Mn1 126.5(3) . . ?
C8 N3 Mn1 114.8(2) . . ?
N5 N4 Mn1 125.7(3) . . ?
N6 N5 N4 176.9(4) . . ?
N8 N7 Mn1 118.1(3) . . ?
N9 N8 N7 177.7(4) . . ?

loop_
_geom_bond_atom_site_label_1
_geom_bond_atom_site_label_2
_geom_bond_distance
_geom_bond_site_symmetry_2
_geom_bond_publ_flag
Mn1 O1 1.856(2) . ?
Mn1 N4 1.994(3) . ?
Mn1 N7 2.010(3) . ?
Mn1 N2 2.188(3) . ?
Mn1 N1 2.232(3) . ?
Mn1 N3 2.240(3) . ?
C1 N1 1.346(5) . ?
C1 C2 1.382(5) . ?
C1 H1 0.9300 . ?
C2 C3 1.392(6) . ?
C2 H2 0.9300 . ?
C3 C4 1.380(5) . ?
C3 H3 0.9300 . ?
C4 C5 1.388(5) . ?
C4 H4 0.9300 . ?
C5 N1 1.341(4) . ?
C5 C6 1.504(5) . ?
C6 N2 1.492(4) . ?
C6 H6A 0.9700 . ?
C6 H6B 0.9700 . ?
C7 N2 1.484(4) . ?
C7 C8 1.515(5) . ?
C7 H7A 0.9700 . ?
C7 H7B 0.9700 . ?
C8 N3 1.356(5) . ?
C8 C9 1.371(5) . ?
C9 C10 1.392(5) . ?
C9 H9 0.9300 . ?
C10 C11 1.382(6) . ?
C10 H10 0.9300 . ?
C11 C12 1.382(5) . ?
C11 H11 0.9300 . ?
C12 N3 1.342(5) . ?
C12 H12 0.9300 . ?
C13 N2 1.484(4) . ?
C13 C14 1.510(5) . ?
C13 H13A 0.9700 . ?
C13 H13B 0.9700 . ?
C14 O1 1.417(4) . ?
C14 H14A 0.9700 . ?
C14 H14B 0.9700 . ?
N4 N5 1.207(4) . ?
N5 N6 1.148(4) . ?
N7 N8 1.219(5) . ?
N8 N9 1.152(5) . ?

loop_
_geom_torsion_atom_site_label_1
_geom_torsion_atom_site_label_2
_geom_torsion_atom_site_label_3
_geom_torsion_atom_site_label_4
_geom_torsion
_geom_torsion_site_symmetry_1
_geom_torsion_site_symmetry_2
_geom_torsion_site_symmetry_3
_geom_torsion_site_symmetry_4
_geom_torsion_publ_flag
N1 C1 C2 C3 0.9(6) . . . . ?
C1 C2 C3 C4 1.2(5) . . . . ?
C2 C3 C4 C5 -3.3(5) . . . . ?
C3 C4 C5 N1 3.5(5) . . . . ?
C3 C4 C5 C6 -173.3(3) . . . . ?
N1 C5 C6 N2 30.7(4) . . . . ?
C4 C5 C6 N2 -152.4(3) . . . . ?
N2 C7 C8 N3 -30.9(4) . . . . ?
N2 C7 C8 C9 151.0(3) . . . . ?
N3 C8 C9 C10 -2.7(6) . . . . ?
C7 C8 C9 C10 175.3(3) . . . . ?
C8 C9 C10 C11 1.3(6) . . . . ?
C9 C10 C11 C12 0.7(6) . . . . ?
C10 C11 C12 N3 -1.6(6) . . . . ?
N2 C13 C14 O1 49.4(4) . . . . ?
C13 C14 O1 Mn1 -45.7(4) . . . . ?
N7 Mn1 O1 C14 -161.6(2) . . . . ?
N2 Mn1 O1 C14 21.6(2) . . . . ?
N1 Mn1 O1 C14 96.5(2) . . . . ?
N3 Mn1 O1 C14 -55.3(2) . . . . ?
C4 C5 N1 C1 -1.4(5) . . . . ?
C6 C5 N1 C1 175.5(3) . . . . ?
C4 C5 N1 Mn1 177.4(3) . . . . ?
C6 C5 N1 Mn1 -5.7(4) . . . . ?
C2 C1 N1 C5 -0.8(5) . . . . ?
C2 C1 N1 Mn1 -179.4(3) . . . . ?
O1 Mn1 N1 C5 -94.8(2) . . . . ?
N4 Mn1 N1 C5 80.7(3) . . . . ?
N7 Mn1 N1 C5 174.2(2) . . . . ?
N2 Mn1 N1 C5 -13.0(2) . . . . ?
N3 Mn1 N1 C5 2.9(4) . . . . ?
O1 Mn1 N1 C1 83.8(3) . . . . ?
N4 Mn1 N1 C1 -100.6(3) . . . . ?
N7 Mn1 N1 C1 -7.2(3) . . . . ?
N2 Mn1 N1 C1 165.6(3) . . . . ?
N3 Mn1 N1 C1 -178.4(3) . . . . ?
C8 C7 N2 C13 -80.9(4) . . . . ?
C8 C7 N2 C6 156.2(3) . . . . ?
C8 C7 N2 Mn1 35.1(3) . . . . ?
C14 C13 N2 C7 89.2(3) . . . . ?
C14 C13 N2 C6 -147.9(3) . . . . ?
C14 C13 N2 Mn1 -30.1(3) . . . . ?
C5 C6 N2 C7 -161.5(3) . . . . ?
C5 C6 N2 C13 74.8(4) . . . . ?
C5 C6 N2 Mn1 -40.1(3) . . . . ?
O1 Mn1 N2 C7 -114.0(2) . . . . ?
N4 Mn1 N2 C7 63.6(2) . . . . ?
N1 Mn1 N2 C7 149.8(2) . . . . ?
N3 Mn1 N2 C7 -22.4(2) . . . . ?
O1 Mn1 N2 C13 6.2(2) . . . . ?
N4 Mn1 N2 C13 -176.2(2) . . . . ?
N1 Mn1 N2 C13 -90.0(2) . . . . ?
N3 Mn1 N2 C13 97.8(2) . . . . ?
N4 Mn1 N2 C6 -57.9(2) . . . . ?
N1 Mn1 N2 C6 28.4(2) . . . . ?
N3 Mn1 N2 C6 -143.9(2) . . . . ?
C11 C12 N3 C8 0.3(5) . . . . ?
C11 C12 N3 Mn1 172.5(3) . . . . ?
C9 C8 N3 C12 1.9(5) . . . . ?
C7 C8 N3 C12 -176.2(3) . . . . ?
C9 C8 N3 Mn1 -171.2(3) . . . . ?
C7 C8 N3 Mn1 10.7(4) . . . . ?
O1 Mn1 N3 C12 -82.7(3) . . . . ?
N4 Mn1 N3 C12 100.6(3) . . . . ?
N7 Mn1 N3 C12 7.4(3) . . . . ?
N2 Mn1 N3 C12 -165.7(3) . . . . ?
N1 Mn1 N3 C12 178.5(3) . . . . ?
O1 Mn1 N3 C8 89.8(3) . . . . ?
N4 Mn1 N3 C8 -86.9(3) . . . . ?
N7 Mn1 N3 C8 179.8(2) . . . . ?
N2 Mn1 N3 C8 6.7(2) . . . . ?
N1 Mn1 N3 C8 -9.1(4) . . . . ?
N7 Mn1 N4 N5 -102.3(3) . . . . ?
N2 Mn1 N4 N5 74.8(3) . . . . ?
N1 Mn1 N4 N5 -0.5(3) . . . . ?
N3 Mn1 N4 N5 151.6(3) . . . . ?
O1 Mn1 N7 N8 -5.0(3) . . . . ?
N4 Mn1 N7 N8 177.2(3) . . . . ?
N1 Mn1 N7 N8 89.3(3) . . . . ?
N3 Mn1 N7 N8 -95.0(3) . . . . ?
